data_4510127
loop_
_publ_author_name
'Han, Lu-Lu'
'Li, Zhong-Hui'
'Chen, Jiang-Shan'
'Wang, Xing-Po'
'Sun, Di'

_publ_section_title
;
 Solution and Mechanochemical Syntheses of Two Novel Cocrystals: Ligand
 Length Modulated Interpenetration of Hydrogen-Bonded 2D 63-hcb Networks
 Based on a Robust Trimeric Heterosynthon
;
_journal_issue 3
_journal_name_full 'Crystal Growth &amp; Design'
_journal_page_first 1221
_journal_paper_doi 10.1021/cg4017454
_journal_volume 14
_journal_year 2014
_chemical_formula_sum 'C14 H21 N4 O2'
_chemical_formula_weight 277.35
_chemical_name_systematic
; 
 ? 
;
_space_group_IT_number 60
_symmetry_cell_setting orthorhombic
_symmetry_space_group_name_Hall '-P 2n 2ab'
_symmetry_space_group_name_H-M 'P b c n'
_atom_sites_solution_hydrogens geom
_atom_sites_solution_primary direct
_atom_sites_solution_secondary difmap
_audit_creation_method SHELXL-97
_cell_angle_alpha 90.00
_cell_angle_beta 90.00
_cell_angle_gamma 90.00
_cell_formula_units_Z 8
_cell_length_a 22.389(3)
_cell_length_b 8.2386(11)
_cell_length_c 16.762(14)
_cell_measurement_reflns_used 1356
_cell_measurement_temperature 298(2)
_cell_measurement_theta_max 18.62
_cell_measurement_theta_min 2.43
_cell_volume 3092(3)
_computing_structure_refinement 'SHELXL-97 (Sheldrick, 1997)'
_computing_structure_solution 'SHELXS-97 (Sheldrick, 1990)'
_diffrn_ambient_temperature 298(2)
_diffrn_measured_fraction_theta_full 0.999
_diffrn_measured_fraction_theta_max 0.999
_diffrn_radiation_monochromator graphite
_diffrn_radiation_source 'fine-focus sealed tube'
_diffrn_radiation_type MoK\a
_diffrn_radiation_wavelength 0.71073
_diffrn_reflns_av_R_equivalents 0.0892
_diffrn_reflns_av_sigmaI/netI 0.0661
_diffrn_reflns_limit_h_max 26
_diffrn_reflns_limit_h_min -25
_diffrn_reflns_limit_k_max 5
_diffrn_reflns_limit_k_min -9
_diffrn_reflns_limit_l_max 19
_diffrn_reflns_limit_l_min -16
_diffrn_reflns_number 14587
_diffrn_reflns_theta_full 25.00
_diffrn_reflns_theta_max 25.00
_diffrn_reflns_theta_min 2.43
_exptl_absorpt_coefficient_mu 0.082
_exptl_absorpt_correction_T_max 0.9918
_exptl_absorpt_correction_T_min 0.9878
_exptl_absorpt_correction_type multi-scan
_exptl_absorpt_process_details sadabs
_exptl_crystal_colour colorless
_exptl_crystal_density_diffrn 1.192
_exptl_crystal_density_method 'not measured'
_exptl_crystal_description block
_exptl_crystal_F_000 1192
_exptl_crystal_size_max 0.15
_exptl_crystal_size_mid 0.12
_exptl_crystal_size_min 0.10
_refine_diff_density_max 0.256
_refine_diff_density_min -0.258
_refine_diff_density_rms 0.047
_refine_ls_extinction_coef 0.0040(13)
_refine_ls_extinction_expression Fc^*^=kFc[1+0.001xFc^2^\l^3^/sin(2\q)]^-1/4^
_refine_ls_extinction_method SHELXL
_refine_ls_goodness_of_fit_ref 1.057
_refine_ls_hydrogen_treatment constr
_refine_ls_matrix_type full
_refine_ls_number_parameters 186
_refine_ls_number_reflns 2717
_refine_ls_number_restraints 1
_refine_ls_restrained_S_all 1.060
_refine_ls_R_factor_all 0.1231
_refine_ls_R_factor_gt 0.0678
_refine_ls_shift/su_max 0.001
_refine_ls_shift/su_mean 0.000
_refine_ls_structure_factor_coef Fsqd
_refine_ls_weighting_details 'calc w=1/[\s^2^(Fo^2^)+(0.1066P)^2^+0.5100P] where P=(Fo^2^+2Fc^2^)/3'
_refine_ls_weighting_scheme calc
_refine_ls_wR_factor_gt 0.1808
_refine_ls_wR_factor_ref 0.2178
_reflns_number_gt 1510
_reflns_number_total 2717
_reflns_threshold_expression >2sigma(I)
_cod_data_source_file cg4017454_si_002.cif
_cod_data_source_block 1
_cod_depositor_comments
;
The following automatic conversions were performed:

'_symmetry_cell_setting' value 'Orthorhombic' changed to
'orthorhombic' according to
/usr/data/users/saulius/crontab/automatic-downloads/current/ACS/lib/dictionaries/cif_core.dic
dictionary named 'cif_core.dic' version 2.4.2 from 2011-04-26.

Automatic conversion script
Id: cif_fix_values 2281 2013-09-26 08:29:07Z andrius 
;
_cod_original_sg_symbol_H-M 'Pbcn '
_cod_database_code 4510127

loop_
_symmetry_equiv_pos_as_xyz
'x, y, z'
'-x+1/2, -y+1/2, z+1/2'
'-x, y, -z+1/2'
'x+1/2, -y+1/2, -z'
'-x, -y, -z'
'x-1/2, y-1/2, -z-1/2'
'x, -y, z-1/2'
'-x-1/2, y-1/2, z'

loop_
_atom_site_label
_atom_site_type_symbol
_atom_site_fract_x
_atom_site_fract_y
_atom_site_fract_z
_atom_site_U_iso_or_equiv
_atom_site_adp_type
_atom_site_occupancy
_atom_site_symmetry_multiplicity
_atom_site_calc_flag
_atom_site_refinement_flags
C1 C 0.57439(19) 1.2211(5) 0.7025(2) 0.0789(12) Uani 1 1 d .
H1A H 0.5417 1.1510 0.6888 0.118 Uiso 1 1 calc R
H1B H 0.5939 1.2571 0.6546 0.118 Uiso 1 1 calc R
H1C H 0.5596 1.3134 0.7313 0.118 Uiso 1 1 calc R
C2 C 0.61749(15) 1.1317(4) 0.75269(19) 0.0536(9) Uani 1 1 d .
C3 C 0.65392(14) 1.0049(3) 0.73265(17) 0.0495(8) Uani 1 1 d .
C4 C 0.68430(16) 0.9671(4) 0.80158(18) 0.0593(9) Uani 1 1 d .
C5 C 0.7296(2) 0.8431(5) 0.8175(2) 0.0979(15) Uani 1 1 d .
H5A H 0.7561 0.8350 0.7726 0.147 Uiso 1 1 calc R
H5B H 0.7105 0.7404 0.8262 0.147 Uiso 1 1 calc R
H5C H 0.7520 0.8727 0.8641 0.147 Uiso 1 1 calc R
C6 C 0.7049(2) 1.1602(4) 0.5715(2) 0.0762(11) Uani 1 1 d .
H6A H 0.6741 1.2362 0.5576 0.114 Uiso 1 1 calc R
H6B H 0.7334 1.1535 0.5289 0.114 Uiso 1 1 calc R
H6C H 0.7246 1.1958 0.6193 0.114 Uiso 1 1 calc R
C7 C 0.67808(14) 0.9988(4) 0.58511(17) 0.0510(8) Uani 1 1 d .
C8 C 0.65815(14) 0.9296(4) 0.65443(17) 0.0500(8) Uani 1 1 d .
C9 C 0.63799(16) 0.7798(4) 0.63224(19) 0.0590(9) Uani 1 1 d .
C10 C 0.6117(2) 0.6494(5) 0.6825(2) 0.1007(16) Uani 1 1 d .
H10A H 0.6431 0.5869 0.7064 0.151 Uiso 1 1 calc R
H10B H 0.5873 0.5800 0.6500 0.151 Uiso 1 1 calc R
H10C H 0.5876 0.6973 0.7237 0.151 Uiso 1 1 calc R
C11 C 0.4176(2) 0.5442(5) 0.5758(3) 0.0784(12) Uani 1 1 d U
C12 C 0.4425(3) 0.7064(5) 0.5899(3) 0.1005(16) Uani 1 1 d .
H12A H 0.4123 0.7716 0.6162 0.121 Uiso 1 1 calc R
H12B H 0.4758 0.6959 0.6266 0.121 Uiso 1 1 calc R
C13 C 0.46311(18) 0.7943(4) 0.5193(2) 0.0660(10) Uani 1 1 d .
H13A H 0.4294 0.8091 0.4836 0.079 Uiso 1 1 calc R
H13B H 0.4922 0.7274 0.4917 0.079 Uiso 1 1 calc R
C14 C 0.49021(17) 0.9543(4) 0.5348(2) 0.0678(10) Uani 1 1 d .
H14A H 0.4614 1.0198 0.5637 0.081 Uiso 1 1 calc R
H14B H 0.5244 0.9387 0.5695 0.081 Uiso 1 1 calc R
N1 N 0.62477(13) 1.1676(3) 0.82829(16) 0.0603(8) Uani 1 1 d .
N2 N 0.66555(14) 1.0663(4) 0.85824(16) 0.0643(8) Uani 1 1 d .
H2 H 0.6777 1.0657 0.9069 0.077 Uiso 1 1 calc R
N3 N 0.64557(13) 0.7622(3) 0.55542(15) 0.0603(8) Uani 1 1 d .
H3 H 0.6361 0.6773 0.5284 0.072 Uiso 1 1 calc R
N4 N 0.67015(12) 0.8962(3) 0.52560(15) 0.0554(8) Uani 1 1 d .
O1 O 0.38983(18) 0.5154(4) 0.5159(2) 0.1266(14) Uani 1 1 d .
O2 O 0.42725(19) 0.4442(4) 0.6286(2) 0.1498(17) Uani 1 1 d U
H2A H 0.4121 0.3571 0.6163 0.225 Uiso 1 1 calc R

loop_
_atom_site_aniso_label
_atom_site_aniso_U_11
_atom_site_aniso_U_22
_atom_site_aniso_U_33
_atom_site_aniso_U_23
_atom_site_aniso_U_13
_atom_site_aniso_U_12
C1 0.100(3) 0.075(2) 0.061(2) -0.007(2) -0.011(2) 0.019(2)
C2 0.076(2) 0.0464(19) 0.0382(19) -0.0005(14) -0.0012(17) -0.0034(16)
C3 0.063(2) 0.0472(18) 0.0380(18) 0.0007(14) 0.0008(15) -0.0031(15)
C4 0.081(2) 0.060(2) 0.0367(18) -0.0007(16) 0.0041(17) 0.0060(18)
C5 0.124(4) 0.102(3) 0.068(3) -0.003(2) -0.011(3) 0.044(3)
C6 0.094(3) 0.072(2) 0.062(3) 0.0027(18) 0.001(2) -0.027(2)
C7 0.059(2) 0.0550(19) 0.0392(17) -0.0008(15) -0.0029(15) -0.0041(15)
C8 0.065(2) 0.0489(18) 0.0363(17) -0.0033(14) -0.0012(15) 0.0024(16)
C9 0.088(3) 0.0478(19) 0.041(2) 0.0021(15) 0.0033(17) -0.0065(17)
C10 0.165(5) 0.069(3) 0.068(3) 0.006(2) 0.011(3) -0.039(3)
C11 0.111(3) 0.053(2) 0.071(3) -0.0012(19) 0.013(2) -0.017(2)
C12 0.163(4) 0.067(3) 0.072(3) 0.004(2) 0.007(3) -0.040(3)
C13 0.081(3) 0.054(2) 0.064(2) -0.0006(17) -0.0027(19) -0.0111(18)
C14 0.081(3) 0.060(2) 0.062(2) -0.0056(17) -0.0018(19) -0.0106(19)
N1 0.083(2) 0.0576(17) 0.0404(17) -0.0030(13) 0.0027(14) -0.0010(15)
N2 0.091(2) 0.0696(19) 0.0325(15) -0.0035(14) -0.0023(15) 0.0007(17)
N3 0.088(2) 0.0487(17) 0.0437(17) -0.0060(13) -0.0037(15) -0.0022(15)
N4 0.0688(19) 0.0563(17) 0.0411(15) -0.0026(13) -0.0035(13) -0.0008(14)
O1 0.182(4) 0.0619(19) 0.136(3) -0.0101(19) -0.043(3) -0.027(2)
O2 0.202(4) 0.095(2) 0.153(3) 0.048(2) -0.020(3) -0.059(3)

loop_
_atom_type_symbol
_atom_type_description
_atom_type_scat_dispersion_real
_atom_type_scat_dispersion_imag
_atom_type_scat_source
C C 0.0033 0.0016 'International Tables Vol C Tables 4.2.6.8 and 6.1.1.4'
H H 0.0000 0.0000 'International Tables Vol C Tables 4.2.6.8 and 6.1.1.4'
N N 0.0061 0.0033 'International Tables Vol C Tables 4.2.6.8 and 6.1.1.4'
O O 0.0106 0.0060 'International Tables Vol C Tables 4.2.6.8 and 6.1.1.4'

loop_
_geom_angle_atom_site_label_1
_geom_angle_atom_site_label_2
_geom_angle_atom_site_label_3
_geom_angle
_geom_angle_site_symmetry_1
N1 C2 C3 109.6(3) .
N1 C2 C1 121.3(3) .
C3 C2 C1 129.1(3) .
C2 C3 C4 105.1(3) .
C2 C3 C8 125.9(3) .
C4 C3 C8 128.9(3) .
N2 C4 C3 107.8(3) .
N2 C4 C5 121.4(3) .
C3 C4 C5 130.8(3) .
N4 C7 C8 109.3(3) .
N4 C7 C6 121.0(3) .
C8 C7 C6 129.7(3) .
C9 C8 C7 104.6(3) .
C9 C8 C3 127.6(3) .
C7 C8 C3 127.5(3) .
N3 C9 C8 109.0(3) .
N3 C9 C10 122.0(3) .
C8 C9 C10 129.0(3) .
O1 C11 O2 124.0(4) .
O1 C11 C12 120.7(4) .
O2 C11 C12 115.3(4) .
C13 C12 C11 116.1(4) .
C12 C13 C14 115.5(3) .
C14 C14 C13 116.4(4) 5_676
C2 N1 N2 107.9(3) .
C4 N2 N1 109.5(3) .
C9 N3 N4 109.4(3) .
C7 N4 N3 107.6(3) .

loop_
_geom_bond_atom_site_label_1
_geom_bond_atom_site_label_2
_geom_bond_distance
_geom_bond_site_symmetry_2
C1 C2 1.478(5) .
C2 N1 1.312(4) .
C2 C3 1.367(4) .
C3 C4 1.376(4) .
C3 C8 1.453(4) .
C4 N2 1.322(4) .
C4 C5 1.464(5) .
C6 C7 1.477(4) .
C7 N4 1.319(4) .
C7 C8 1.369(4) .
C8 C9 1.366(4) .
C9 N3 1.307(4) .
C9 C10 1.487(5) .
C11 O1 1.205(5) .
C11 O2 1.229(5) .
C11 C12 1.467(5) .
C12 C13 1.463(5) .
C13 C14 1.475(5) .
C14 C14 1.456(7) 5_676
N1 N2 1.335(4) .
N3 N4 1.331(4) .
